data_4073762
loop_
_publ_author_name
'Shima, Takanori'
'Ichikawa, Toshiaki'
'Suzuki, Hiroharu'

_publ_section_title
;
 Reaction of a Heterobimetallic Polyhydrido Cluster, [Cp*Ru(\m-H)4OsCp*]
 (Cp* = \h5-C5Me5), with Diphenylacetylene. Regioselective C&#x2212;H Bond
 Activation at the Osmium Center
;
_journal_issue 25
_journal_name_full Organometallics
_journal_page_first 6329
_journal_paper_doi 10.1021/om700606q
_journal_volume 26
_journal_year 2007
_chemical_formula_sum 'C49 H56 Os Ru'
_chemical_formula_weight 936.21
_chemical_name_systematic
; 
 ? 
;
_space_group_IT_number 2
_symmetry_cell_setting triclinic
_symmetry_space_group_name_Hall '-P 1'
_symmetry_space_group_name_H-M 'P -1'
_atom_sites_solution_hydrogens geom
_atom_sites_solution_primary direct
_atom_sites_solution_secondary difmap
_audit_creation_method SHELXL-97
_cell_angle_alpha 98.789(9)
_cell_angle_beta 112.548(16)
_cell_angle_gamma 76.785(19)
_cell_formula_units_Z 2
_cell_length_a 11.391(4)
_cell_length_b 17.621(5)
_cell_length_c 11.3030(16)
_cell_measurement_temperature 253(2)
_cell_volume 2034.5(10)
_computing_cell_refinement 'MSC/AFC Diffractometer Control'
_computing_data_collection 'MSC/AFC Diffractometer Control'
_computing_data_reduction teXsan
_computing_molecular_graphics 'ORTEX (P.McArdle, 1995)'
_computing_publication_material 'SHELXL-97/2 (Sheldrick,1997)'
_computing_structure_refinement 'SHELXL-97 (Sheldrick, 1997)'
_computing_structure_solution 'DIRDIF94 (PATTY)'
_diffrn_ambient_temperature 253(2)
_diffrn_measured_fraction_theta_full 0.558
_diffrn_measured_fraction_theta_max 0.558
_diffrn_measurement_device_type 'Rigaku RAXIS-CS'
_diffrn_measurement_method 'Imaging Plate'
_diffrn_radiation_monochromator graphite
_diffrn_radiation_source 'fine-focus sealed tube'
_diffrn_radiation_type MoK\a
_diffrn_radiation_wavelength 0.71069
_diffrn_reflns_av_R_equivalents 0.0000
_diffrn_reflns_av_sigmaI/netI 0.9726
_diffrn_reflns_limit_h_max 15
_diffrn_reflns_limit_h_min 0
_diffrn_reflns_limit_k_max 24
_diffrn_reflns_limit_k_min -23
_diffrn_reflns_limit_l_max 13
_diffrn_reflns_limit_l_min -13
_diffrn_reflns_number 6667
_diffrn_reflns_theta_full 30.09
_diffrn_reflns_theta_max 30.09
_diffrn_reflns_theta_min 1.19
_exptl_absorpt_coefficient_mu 3.523
_exptl_absorpt_correction_T_max 0.9329
_exptl_absorpt_correction_T_min 0.5392
_exptl_absorpt_correction_type none
_exptl_crystal_colour black
_exptl_crystal_density_diffrn 1.528
_exptl_crystal_density_method 'not measured'
_exptl_crystal_description needle
_exptl_crystal_F_000 940
_exptl_crystal_size_max 0.20
_exptl_crystal_size_mid 0.02
_exptl_crystal_size_min 0.02
_refine_diff_density_max 1.403
_refine_diff_density_min -1.916
_refine_diff_density_rms 0.156
_refine_ls_extinction_method none
_refine_ls_goodness_of_fit_ref 1.068
_refine_ls_hydrogen_treatment mixed
_refine_ls_matrix_type full
_refine_ls_number_parameters 485
_refine_ls_number_reflns 6667
_refine_ls_number_restraints 1
_refine_ls_restrained_S_all 1.067
_refine_ls_R_factor_all 0.0789
_refine_ls_R_factor_gt 0.0647
_refine_ls_shift/su_max 0.001
_refine_ls_shift/su_mean 0.000
_refine_ls_structure_factor_coef Fsqd
_refine_ls_weighting_details 'calc w=1/[\s^2^(Fo^2^)+(0.0698P)^2^+6.8726P] where P=(Fo^2^+2Fc^2^)/3'
_refine_ls_weighting_scheme calc
_refine_ls_wR_factor_gt 0.1331
_refine_ls_wR_factor_ref 0.1404
_reflns_number_gt 5797
_reflns_number_total 6667
_reflns_threshold_expression >2sigma(I)
_cod_data_source_file om700606q.cif
_cod_data_source_block 11'
_cod_depositor_comments
;
The following automatic conversions were performed:

'_symmetry_cell_setting' value 'Triclinic' changed to 'triclinic'
according to /home/saulius/struct/CIF-dictionaries/cif_core.dic
dictionary named 'cif_core.dic' version 2.4.1 from 2010-06-29.

Automatic conversion script
Id: cif_fix_values 1715 2011-07-08 13:25:40Z adriana 
;
_cod_original_cell_volume 2034.5(9)
_cod_original_sg_symbol_H-M P-1
_cod_database_code 4073762

loop_
_symmetry_equiv_pos_as_xyz
'x, y, z'
'-x, -y, -z'

loop_
_atom_site_label
_atom_site_type_symbol
_atom_site_fract_x
_atom_site_fract_y
_atom_site_fract_z
_atom_site_U_iso_or_equiv
_atom_site_adp_type
_atom_site_occupancy
_atom_site_symmetry_multiplicity
_atom_site_calc_flag
_atom_site_refinement_flags
H1A H 0.631(16) 0.711(8) 0.698(13) 0.08(4) Uiso 1 1 d D
H8 H 0.860(9) 0.638(4) 0.881(8) 0.003(17) Uiso 1 1 d .
H7 H 0.979(8) 0.617(4) 0.711(7) 0.004 Uiso 1 1 d .
H22 H 0.901(12) 0.731(6) 0.994(10) 0.03(3) Uiso 1 1 d .
Os1 Os 0.79031(4) 0.72557(2) 0.69178(4) 0.02785(12) Uani 1 1 d D
Ru1 Ru 0.68104(8) 0.73502(4) 0.88040(7) 0.02991(19) Uani 1 1 d D
C1 C 1.1273(13) 0.7549(6) 0.8964(11) 0.044(3) Uani 1 1 d .
H1 H 1.0770 0.7869 0.8297 0.053 Uiso 1 1 calc R
C2 C 1.2367(14) 0.7760(7) 0.9846(12) 0.051(3) Uani 1 1 d .
H2 H 1.2600 0.8221 0.9784 0.061 Uiso 1 1 calc R
C3 C 1.3163(14) 0.7276(8) 1.0871(12) 0.052(3) Uani 1 1 d .
H3 H 1.3924 0.7410 1.1477 0.062 Uiso 1 1 calc R
C4 C 1.2766(16) 0.6601(8) 1.0933(12) 0.060(4) Uani 1 1 d .
H4 H 1.3263 0.6276 1.1594 0.072 Uiso 1 1 calc R
C5 C 1.1637(13) 0.6407(6) 1.0018(12) 0.047(3) Uani 1 1 d .
H5 H 1.1388 0.5952 1.0079 0.057 Uiso 1 1 calc R
C6 C 1.0873(12) 0.6869(6) 0.9021(11) 0.041(3) Uani 1 1 d .
C7 C 0.9724(11) 0.6578(5) 0.7954(9) 0.033(2) Uani 1 1 d .
C8 C 0.8728(10) 0.6275(5) 0.8143(10) 0.031(2) Uani 1 1 d .
C9 C 0.8486(11) 0.5475(5) 0.7582(9) 0.032(2) Uani 1 1 d .
C10 C 0.9512(15) 0.4840(6) 0.7855(15) 0.056(4) Uani 1 1 d .
H10 H 1.0341 0.4910 0.8390 0.067 Uiso 1 1 calc R
C11 C 0.927(2) 0.4084(7) 0.7301(17) 0.069(5) Uani 1 1 d .
H11 H 0.9963 0.3665 0.7467 0.083 Uiso 1 1 calc R
C12 C 0.8073(19) 0.3948(7) 0.6542(15) 0.066(5) Uani 1 1 d .
H12 H 0.7942 0.3445 0.6207 0.080 Uiso 1 1 calc R
C13 C 0.7082(16) 0.4558(6) 0.6287(13) 0.053(3) Uani 1 1 d .
H13 H 0.6256 0.4475 0.5765 0.064 Uiso 1 1 calc R
C14 C 0.7265(13) 0.5316(6) 0.6790(11) 0.042(3) Uani 1 1 d .
H14 H 0.6557 0.5725 0.6593 0.050 Uiso 1 1 calc R
C15 C 0.8685(13) 0.9373(5) 0.8607(11) 0.040(3) Uani 1 1 d .
H15 H 0.9550 0.9143 0.8982 0.049 Uiso 1 1 calc R
C16 C 0.8397(15) 1.0154(6) 0.8422(11) 0.051(3) Uani 1 1 d .
H16 H 0.9048 1.0445 0.8663 0.061 Uiso 1 1 calc R
C17 C 0.7128(16) 1.0492(7) 0.7873(13) 0.059(4) Uani 1 1 d .
H17 H 0.6912 1.1022 0.7739 0.070 Uiso 1 1 calc R
C18 C 0.6149(15) 1.0056(6) 0.7509(13) 0.058(4) Uani 1 1 d .
H18 H 0.5289 1.0293 0.7123 0.070 Uiso 1 1 calc R
C19 C 0.6462(13) 0.9269(6) 0.7723(12) 0.047(3) Uani 1 1 d .
H19 H 0.5808 0.8981 0.7503 0.056 Uiso 1 1 calc R
C20 C 0.7757(10) 0.8905(5) 0.8268(9) 0.031(2) Uani 1 1 d .
C21 C 0.8067(11) 0.8075(5) 0.8424(12) 0.045(3) Uani 1 1 d .
C22 C 0.8642(10) 0.7861(5) 0.9802(9) 0.028(2) Uani 1 1 d .
C23 C 0.8997(12) 0.8403(5) 1.0998(10) 0.036(2) Uani 1 1 d .
C24 C 1.0105(17) 0.8132(6) 1.2037(11) 0.054(4) Uani 1 1 d .
H24 H 1.0569 0.7633 1.1947 0.065 Uiso 1 1 calc R
C25 C 1.0548(19) 0.8573(8) 1.3201(12) 0.065(4) Uani 1 1 d .
H25 H 1.1288 0.8371 1.3869 0.078 Uiso 1 1 calc R
C26 C 0.988(2) 0.9304(9) 1.3339(14) 0.080(6) Uani 1 1 d .
H26 H 1.0164 0.9608 1.4106 0.095 Uiso 1 1 calc R
C27 C 0.877(2) 0.9598(9) 1.2357(15) 0.072(5) Uani 1 1 d .
H27 H 0.8323 1.0099 1.2465 0.087 Uiso 1 1 calc R
C28 C 0.8315(15) 0.9146(6) 1.1179(12) 0.051(3) Uani 1 1 d .
H28 H 0.7558 0.9347 1.0527 0.061 Uiso 1 1 calc R
C29 C 0.8025(14) 0.6658(6) 0.5024(9) 0.043(3) Uani 1 1 d .
C30 C 0.6734(14) 0.6942(6) 0.4849(9) 0.045(3) Uani 1 1 d .
C31 C 0.6565(13) 0.7797(7) 0.5075(10) 0.042(3) Uani 1 1 d .
C32 C 0.7728(15) 0.8019(6) 0.5365(11) 0.047(3) Uani 1 1 d .
C33 C 0.8700(13) 0.7312(6) 0.5382(11) 0.043(3) Uani 1 1 d .
C34 C 0.8583(19) 0.5831(7) 0.4720(13) 0.066(5) Uani 1 1 d .
H34A H 0.9468 0.5707 0.5288 0.099 Uiso 1 1 calc R
H34B H 0.8543 0.5768 0.3848 0.099 Uiso 1 1 calc R
H34C H 0.8096 0.5486 0.4830 0.099 Uiso 1 1 calc R
C35 C 0.564(2) 0.6510(9) 0.4245(15) 0.073(5) Uani 1 1 d .
H35A H 0.4932 0.6771 0.4505 0.110 Uiso 1 1 calc R
H35B H 0.5918 0.5986 0.4513 0.110 Uiso 1 1 calc R
H35C H 0.5369 0.6495 0.3327 0.110 Uiso 1 1 calc R
C36 C 0.5267(17) 0.8343(9) 0.4748(14) 0.074(5) Uani 1 1 d .
H36A H 0.4678 0.8113 0.4937 0.110 Uiso 1 1 calc R
H36B H 0.4930 0.8431 0.3851 0.110 Uiso 1 1 calc R
H36C H 0.5370 0.8832 0.5248 0.110 Uiso 1 1 calc R
C37 C 0.8048(19) 0.8840(7) 0.5482(16) 0.069(5) Uani 1 1 d .
H37A H 0.8968 0.8810 0.5870 0.104 Uiso 1 1 calc R
H37B H 0.7636 0.9191 0.6006 0.104 Uiso 1 1 calc R
H37C H 0.7741 0.9030 0.4643 0.104 Uiso 1 1 calc R
C38 C 1.0112(16) 0.7278(9) 0.5519(14) 0.064(4) Uani 1 1 d .
H38A H 1.0411 0.7734 0.6022 0.097 Uiso 1 1 calc R
H38B H 1.0155 0.7261 0.4683 0.097 Uiso 1 1 calc R
H38C H 1.0648 0.6819 0.5938 0.097 Uiso 1 1 calc R
C39 C 0.6111(13) 0.6708(6) 0.9835(12) 0.042(3) Uani 1 1 d .
C40 C 0.6214(13) 0.7459(6) 1.0487(11) 0.042(3) Uani 1 1 d .
C41 C 0.5413(13) 0.8014(6) 0.9576(13) 0.047(3) Uani 1 1 d .
C42 C 0.4749(13) 0.7598(6) 0.8354(12) 0.044(3) Uani 1 1 d .
C43 C 0.5207(12) 0.6782(6) 0.8551(10) 0.038(2) Uani 1 1 d .
C44 C 0.6784(19) 0.5940(8) 1.0417(16) 0.074(5) Uani 1 1 d .
H44A H 0.7605 0.5998 1.1070 0.112 Uiso 1 1 calc R
H44B H 0.6916 0.5552 0.9761 0.112 Uiso 1 1 calc R
H44C H 0.6260 0.5779 1.0790 0.112 Uiso 1 1 calc R
C45 C 0.698(2) 0.7645(10) 1.1875(14) 0.084(6) Uani 1 1 d .
H45A H 0.7728 0.7243 1.2166 0.126 Uiso 1 1 calc R
H45B H 0.6448 0.7673 1.2375 0.126 Uiso 1 1 calc R
H45C H 0.7239 0.8138 1.1971 0.126 Uiso 1 1 calc R
C46 C 0.5077(17) 0.8891(7) 0.9909(19) 0.076(5) Uani 1 1 d .
H46A H 0.4756 0.9165 0.9141 0.113 Uiso 1 1 calc R
H46B H 0.5838 0.9072 1.0508 0.113 Uiso 1 1 calc R
H46C H 0.4426 0.8988 1.0285 0.113 Uiso 1 1 calc R
C47 C 0.3666(15) 0.7956(8) 0.7193(15) 0.064(4) Uani 1 1 d .
H47A H 0.3868 0.8422 0.7034 0.096 Uiso 1 1 calc R
H47B H 0.2872 0.8085 0.7353 0.096 Uiso 1 1 calc R
H47C H 0.3573 0.7589 0.6456 0.096 Uiso 1 1 calc R
C48 C 0.4600(14) 0.6131(7) 0.7595(15) 0.056(3) Uani 1 1 d .
H48A H 0.4296 0.6295 0.6730 0.068 Uiso 1 1 calc R
H48B H 0.5262 0.5665 0.7657 0.068 Uiso 1 1 calc R
C49 C 0.350(2) 0.5930(10) 0.781(2) 0.101(7) Uani 1 1 d .
H49A H 0.3175 0.5515 0.7202 0.151 Uiso 1 1 calc R
H49B H 0.2818 0.6381 0.7713 0.151 Uiso 1 1 calc R
H49C H 0.3788 0.5765 0.8668 0.151 Uiso 1 1 calc R

loop_
_atom_site_aniso_label
_atom_site_aniso_U_11
_atom_site_aniso_U_22
_atom_site_aniso_U_33
_atom_site_aniso_U_23
_atom_site_aniso_U_13
_atom_site_aniso_U_12
Os1 0.0298(2) 0.02998(17) 0.02316(17) -0.00048(11) 0.00737(15) -0.00983(13)
Ru1 0.0314(5) 0.0316(4) 0.0293(4) -0.0002(3) 0.0122(4) -0.0105(3)
C1 0.043(8) 0.048(6) 0.044(6) -0.003(4) 0.015(6) -0.018(5)
C2 0.051(9) 0.058(7) 0.050(7) -0.013(5) 0.023(7) -0.026(6)
C3 0.024(7) 0.081(8) 0.045(7) 0.002(6) 0.000(6) -0.024(6)
C4 0.056(11) 0.066(8) 0.045(7) 0.016(6) 0.008(7) 0.001(7)
C5 0.038(8) 0.047(6) 0.050(7) 0.003(5) 0.010(6) -0.006(5)
C6 0.042(8) 0.039(5) 0.042(6) -0.004(4) 0.021(6) -0.001(5)
C7 0.041(7) 0.032(4) 0.032(5) 0.000(3) 0.019(5) -0.008(4)
C8 0.026(6) 0.039(5) 0.025(5) -0.001(4) 0.006(4) -0.007(4)
C9 0.037(7) 0.039(5) 0.025(4) -0.003(3) 0.011(5) -0.021(4)
C10 0.048(10) 0.039(6) 0.080(9) 0.003(5) 0.020(8) -0.012(6)
C11 0.081(14) 0.030(6) 0.103(12) 0.000(6) 0.039(12) -0.013(6)
C12 0.102(16) 0.040(6) 0.080(10) -0.012(6) 0.057(12) -0.024(7)
C13 0.060(11) 0.043(6) 0.060(8) -0.013(5) 0.025(8) -0.023(6)
C14 0.040(8) 0.036(5) 0.053(7) -0.005(4) 0.021(6) -0.014(5)
C15 0.047(8) 0.038(5) 0.041(6) 0.006(4) 0.014(6) -0.020(5)
C16 0.061(10) 0.041(6) 0.046(6) 0.003(4) 0.002(7) -0.034(5)
C17 0.077(12) 0.038(6) 0.055(7) 0.020(5) 0.015(8) -0.004(6)
C18 0.048(9) 0.041(6) 0.066(8) 0.018(5) -0.002(7) 0.000(6)
C19 0.037(8) 0.035(5) 0.067(8) 0.011(5) 0.019(7) 0.000(5)
C20 0.022(6) 0.040(5) 0.023(4) 0.004(3) -0.005(4) -0.014(4)
C21 0.034(7) 0.023(4) 0.086(8) -0.035(4) 0.036(7) -0.018(4)
C22 0.031(6) 0.028(4) 0.024(4) 0.000(3) 0.011(4) -0.003(4)
C23 0.048(8) 0.040(5) 0.027(5) -0.006(4) 0.016(5) -0.021(5)
C24 0.087(12) 0.049(6) 0.030(5) -0.003(4) 0.020(7) -0.029(6)
C25 0.084(15) 0.072(8) 0.033(6) -0.005(5) 0.002(8) -0.043(8)
C26 0.13(2) 0.084(10) 0.041(7) -0.032(7) 0.043(11) -0.052(10)
C27 0.098(16) 0.071(9) 0.062(9) -0.030(7) 0.048(11) -0.030(8)
C28 0.070(11) 0.046(6) 0.048(7) -0.015(5) 0.038(7) -0.016(6)
C29 0.052(9) 0.061(6) 0.013(4) -0.008(4) 0.006(5) -0.020(6)
C30 0.068(10) 0.054(6) 0.013(4) 0.009(4) 0.001(6) -0.028(6)
C31 0.034(8) 0.066(7) 0.019(5) 0.012(4) -0.008(5) -0.022(6)
C32 0.082(12) 0.039(5) 0.029(5) 0.005(4) 0.024(7) -0.016(5)
C33 0.051(9) 0.060(6) 0.036(6) 0.002(5) 0.034(6) -0.014(5)
C34 0.098(15) 0.054(7) 0.047(7) -0.010(5) 0.036(9) -0.009(7)
C35 0.088(15) 0.087(10) 0.048(8) 0.009(6) 0.008(9) -0.047(9)
C36 0.071(13) 0.076(9) 0.057(8) 0.026(7) 0.013(9) 0.015(9)
C37 0.112(16) 0.053(7) 0.073(10) 0.006(6) 0.058(11) -0.027(7)
C38 0.064(11) 0.097(10) 0.052(8) -0.013(7) 0.038(9) -0.036(8)
C39 0.043(8) 0.044(5) 0.050(7) 0.015(5) 0.022(7) -0.011(5)
C40 0.045(8) 0.057(6) 0.042(6) -0.002(5) 0.030(7) -0.023(5)
C41 0.048(9) 0.044(5) 0.064(8) -0.007(5) 0.042(7) -0.011(5)
C42 0.042(8) 0.046(6) 0.049(6) 0.000(5) 0.022(6) -0.006(5)
C43 0.040(7) 0.046(5) 0.036(5) -0.003(4) 0.020(6) -0.016(5)
C44 0.083(15) 0.077(9) 0.073(10) 0.025(8) 0.034(11) -0.011(9)
C45 0.116(18) 0.121(13) 0.043(8) 0.003(8) 0.046(11) -0.047(11)
C46 0.074(13) 0.041(6) 0.136(15) -0.020(7) 0.073(13) -0.014(7)
C47 0.036(9) 0.071(8) 0.074(9) 0.019(7) 0.005(8) -0.007(7)
C48 0.036(9) 0.059(7) 0.083(10) -0.017(6) 0.032(8) -0.023(6)
C49 0.079(17) 0.108(13) 0.144(19) -0.061(11) 0.066(16) -0.074(11)

loop_
_atom_type_symbol
_atom_type_description
_atom_type_scat_dispersion_real
_atom_type_scat_dispersion_imag
_atom_type_scat_source
C C 0.0033 0.0016 'International Tables Vol C Tables 4.2.6.8 and 6.1.1.4'
H H 0.0000 0.0000 'International Tables Vol C Tables 4.2.6.8 and 6.1.1.4'
Ru Ru -1.2594 0.8363 'International Tables Vol C Tables 4.2.6.8 and 6.1.1.4'
Os Os -1.2165 7.6030 'International Tables Vol C Tables 4.2.6.8 and 6.1.1.4'

loop_
_geom_angle_atom_site_label_1
_geom_angle_atom_site_label_2
_geom_angle_atom_site_label_3
_geom_angle
C21 Os1 C7 91.2(4)
C21 Os1 C8 93.7(4)
C7 Os1 C8 39.4(4)
C21 Os1 C31 109.9(5)
C7 Os1 C31 148.3(4)
C8 Os1 C31 152.0(4)
C21 Os1 C30 145.6(5)
C7 Os1 C30 122.8(4)
C8 Os1 C30 114.9(4)
C31 Os1 C30 38.0(4)
C21 Os1 C33 122.0(4)
C7 Os1 C33 88.0(4)
C8 Os1 C33 118.9(4)
C31 Os1 C33 60.9(5)
C30 Os1 C33 61.3(5)
C21 Os1 C29 159.1(4)
C7 Os1 C29 90.7(4)
C8 Os1 C29 100.9(4)
C31 Os1 C29 61.1(4)
C30 Os1 C29 35.6(5)
C33 Os1 C29 37.3(5)
C21 Os1 C32 99.9(4)
C7 Os1 C32 120.2(5)
C8 Os1 C32 156.1(4)
C31 Os1 C32 35.1(5)
C30 Os1 C32 61.2(4)
C33 Os1 C32 37.4(4)
C29 Os1 C32 61.5(4)
C21 Os1 Ru1 53.9(3)
C7 Os1 Ru1 96.1(2)
C8 Os1 Ru1 66.6(2)
C31 Os1 Ru1 115.4(3)
C30 Os1 Ru1 119.1(4)
C33 Os1 Ru1 174.1(3)
C29 Os1 Ru1 146.4(4)
C32 Os1 Ru1 137.0(3)
C41 Ru1 C42 40.0(5)
C41 Ru1 C43 64.8(4)
C42 Ru1 C43 38.6(4)
C41 Ru1 C39 63.6(4)
C42 Ru1 C39 64.4(4)
C43 Ru1 C39 38.1(5)
C41 Ru1 C40 38.1(4)
C42 Ru1 C40 65.2(5)
C43 Ru1 C40 63.9(4)
C39 Ru1 C40 37.5(4)
C41 Ru1 C22 106.6(4)
C42 Ru1 C22 143.4(4)
C43 Ru1 C22 159.6(4)
C39 Ru1 C22 121.7(4)
C40 Ru1 C22 97.6(4)
C41 Ru1 C21 114.9(4)
C42 Ru1 C21 128.6(4)
C43 Ru1 C21 161.5(4)
C39 Ru1 C21 160.1(5)
C40 Ru1 C21 128.5(4)
C22 Ru1 C21 38.4(4)
C41 Ru1 Os1 145.4(3)
C42 Ru1 Os1 122.2(3)
C43 Ru1 Os1 123.5(3)
C39 Ru1 Os1 146.0(3)
C40 Ru1 Os1 172.0(4)
C22 Ru1 Os1 74.6(2)
C21 Ru1 Os1 45.4(2)
C2 C1 C6 122.3(11)
C1 C2 C3 120.0(12)
C4 C3 C2 117.8(13)
C5 C4 C3 120.5(11)
C6 C5 C4 121.8(12)
C5 C6 C1 117.6(13)
C5 C6 C7 119.4(10)
C1 C6 C7 122.7(10)
C8 C7 C6 125.6(8)
C8 C7 Os1 72.4(6)
C6 C7 Os1 127.5(6)
C7 C8 C9 119.4(8)
C7 C8 Os1 68.2(5)
C9 C8 Os1 119.5(7)
C10 C9 C14 116.9(10)
C10 C9 C8 119.6(12)
C14 C9 C8 123.6(9)
C9 C10 C11 118.9(16)
C12 C11 C10 122.9(14)
C13 C12 C11 118.2(13)
C12 C13 C14 121.4(16)
C13 C14 C9 121.7(11)
C16 C15 C20 123.7(12)
C17 C16 C15 118.2(13)
C16 C17 C18 121.0(10)
C19 C18 C17 119.9(12)
C18 C19 C20 120.3(13)
C15 C20 C19 117.0(9)
C15 C20 C21 123.5(10)
C19 C20 C21 119.5(11)
C20 C21 C22 114.7(8)
C20 C21 Os1 122.7(9)
C22 C21 Os1 122.4(6)
C20 C21 Ru1 126.4(7)
C22 C21 Ru1 69.5(6)
Os1 C21 Ru1 80.7(3)
C23 C22 C21 127.6(8)
C23 C22 Ru1 129.1(7)
C21 C22 Ru1 72.0(6)
C28 C23 C24 116.6(10)
C28 C23 C22 126.1(10)
C24 C23 C22 117.3(9)
C25 C24 C23 123.3(12)
C26 C25 C24 118.7(14)
C25 C26 C27 120.6(12)
C26 C27 C28 120.7(13)
C23 C28 C27 120.1(14)
C30 C29 C33 108.7(10)
C30 C29 C34 125.2(13)
C33 C29 C34 125.6(12)
C30 C29 Os1 71.5(6)
C33 C29 Os1 71.1(5)
C34 C29 Os1 129.5(7)
C29 C30 C31 107.4(12)
C29 C30 C35 127.3(12)
C31 C30 C35 123.8(12)
C29 C30 Os1 72.9(7)
C31 C30 Os1 70.8(6)
C35 C30 Os1 132.5(8)
C32 C31 C30 109.2(10)
C32 C31 C36 125.2(12)
C30 C31 C36 124.3(14)
C32 C31 Os1 74.1(7)
C30 C31 Os1 71.2(5)
C36 C31 Os1 131.2(8)
C31 C32 C33 108.0(10)
C31 C32 C37 130.3(12)
C33 C32 C37 121.2(13)
C31 C32 Os1 70.9(6)
C33 C32 Os1 70.4(5)
C37 C32 Os1 130.5(9)
C29 C33 C32 106.6(11)
C29 C33 C38 126.3(10)
C32 C33 C38 126.3(11)
C29 C33 Os1 71.6(5)
C32 C33 Os1 72.2(5)
C38 C33 Os1 129.1(9)
C40 C39 C43 110.0(9)
C40 C39 C44 125.8(13)
C43 C39 C44 124.2(12)
C40 C39 Ru1 72.4(6)
C43 C39 Ru1 70.7(6)
C44 C39 Ru1 126.3(9)
C39 C40 C41 106.7(11)
C39 C40 C45 127.4(11)
C41 C40 C45 125.9(11)
C39 C40 Ru1 70.1(5)
C41 C40 Ru1 67.7(5)
C45 C40 Ru1 128.6(10)
C40 C41 C42 109.2(9)
C40 C41 C46 124.5(12)
C42 C41 C46 125.1(12)
C40 C41 Ru1 74.2(6)
C42 C41 Ru1 70.7(6)
C46 C41 Ru1 131.4(8)
C43 C42 C41 105.8(10)
C43 C42 C47 126.9(12)
C41 C42 C47 126.7(10)
C43 C42 Ru1 71.8(7)
C41 C42 Ru1 69.3(7)
C47 C42 Ru1 129.8(8)
C39 C43 C42 108.2(10)
C39 C43 C48 127.5(10)
C42 C43 C48 123.4(12)
C39 C43 Ru1 71.3(7)
C42 C43 Ru1 69.6(7)
C48 C43 Ru1 133.4(7)
C49 C48 C43 113.6(11)

loop_
_geom_bond_atom_site_label_1
_geom_bond_atom_site_label_2
_geom_bond_distance
Os1 C21 2.036(9)
Os1 C7 2.129(11)
Os1 C8 2.186(9)
Os1 C31 2.254(10)
Os1 C30 2.259(11)
Os1 C33 2.269(9)
Os1 C29 2.276(9)
Os1 C32 2.294(9)
Os1 Ru1 2.8203(9)
Ru1 C41 2.137(9)
Ru1 C42 2.156(13)
Ru1 C43 2.184(12)
Ru1 C39 2.191(10)
Ru1 C40 2.222(9)
Ru1 C22 2.275(11)
Ru1 C21 2.310(11)
C1 C2 1.353(19)
C1 C6 1.394(16)
C2 C3 1.426(18)
C3 C4 1.39(2)
C4 C5 1.38(2)
C5 C6 1.377(15)
C6 C7 1.529(17)
C7 C8 1.454(15)
C8 C9 1.495(13)
C9 C10 1.393(16)
C9 C14 1.401(17)
C10 C11 1.423(19)
C11 C12 1.36(3)
C12 C13 1.34(2)
C13 C14 1.398(15)
C15 C16 1.368(13)
C15 C20 1.393(16)
C16 C17 1.36(2)
C17 C18 1.40(2)
C18 C19 1.385(14)
C19 C20 1.399(15)
C20 C21 1.446(13)
C21 C22 1.510(16)
C22 C23 1.506(13)
C23 C28 1.392(14)
C23 C24 1.399(19)
C24 C25 1.396(17)
C25 C26 1.360(19)
C26 C27 1.37(3)
C27 C28 1.419(19)
C29 C30 1.39(2)
C29 C33 1.452(18)
C29 C34 1.496(14)
C30 C31 1.470(15)
C30 C35 1.49(2)
C31 C32 1.37(2)
C31 C36 1.513(18)
C32 C33 1.462(15)
C32 C37 1.546(17)
C33 C38 1.54(2)
C39 C40 1.419(16)
C39 C43 1.426(17)
C39 C44 1.504(16)
C40 C41 1.424(17)
C40 C45 1.50(2)
C41 C42 1.470(19)
C41 C46 1.530(14)
C42 C43 1.434(14)
C42 C47 1.516(18)
C43 C48 1.541(18)
C48 C49 1.50(2)

loop_
_geom_torsion_atom_site_label_1
_geom_torsion_atom_site_label_2
_geom_torsion_atom_site_label_3
_geom_torsion_atom_site_label_4
_geom_torsion
C21 Os1 Ru1 C41 67.3(8)
C7 Os1 Ru1 C41 154.3(8)
C8 Os1 Ru1 C41 -179.0(8)
C31 Os1 Ru1 C41 -29.7(8)
C30 Os1 Ru1 C41 -72.5(8)
C33 Os1 Ru1 C41 20(4)
C29 Os1 Ru1 C41 -105.1(9)
C32 Os1 Ru1 C41 5.3(9)
C21 Os1 Ru1 C42 114.5(6)
C7 Os1 Ru1 C42 -158.5(5)
C8 Os1 Ru1 C42 -131.8(5)
C31 Os1 Ru1 C42 17.5(5)
C30 Os1 Ru1 C42 -25.3(5)
C33 Os1 Ru1 C42 67(4)
C29 Os1 Ru1 C42 -57.9(7)
C32 Os1 Ru1 C42 52.5(7)
C21 Os1 Ru1 C43 160.8(5)
C7 Os1 Ru1 C43 -112.2(4)
C8 Os1 Ru1 C43 -85.5(5)
C31 Os1 Ru1 C43 63.8(5)
C30 Os1 Ru1 C43 21.0(5)
C33 Os1 Ru1 C43 113(4)
C29 Os1 Ru1 C43 -11.5(6)
C32 Os1 Ru1 C43 98.8(6)
C21 Os1 Ru1 C39 -154.2(8)
C7 Os1 Ru1 C39 -67.1(7)
C8 Os1 Ru1 C39 -40.5(7)
C31 Os1 Ru1 C39 108.8(7)
C30 Os1 Ru1 C39 66.0(7)
C33 Os1 Ru1 C39 158(4)
C29 Os1 Ru1 C39 33.5(8)
C32 Os1 Ru1 C39 143.8(8)
C21 Os1 Ru1 C40 -43(2)
C7 Os1 Ru1 C40 44(2)
C8 Os1 Ru1 C40 71(2)
C31 Os1 Ru1 C40 -140(2)
C30 Os1 Ru1 C40 177(2)
C33 Os1 Ru1 C40 -91(4)
C29 Os1 Ru1 C40 145(2)
C32 Os1 Ru1 C40 -105(2)
C21 Os1 Ru1 C22 -29.7(5)
C7 Os1 Ru1 C22 57.4(4)
C8 Os1 Ru1 C22 84.1(4)
C31 Os1 Ru1 C22 -126.7(4)
C30 Os1 Ru1 C22 -169.4(4)
C33 Os1 Ru1 C22 -77(4)
C29 Os1 Ru1 C22 158.0(6)
C32 Os1 Ru1 C22 -91.7(6)
C7 Os1 Ru1 C21 87.1(5)
C8 Os1 Ru1 C21 113.7(5)
C31 Os1 Ru1 C21 -97.0(6)
C30 Os1 Ru1 C21 -139.8(5)
C33 Os1 Ru1 C21 -48(4)
C29 Os1 Ru1 C21 -172.3(7)
C32 Os1 Ru1 C21 -62.0(7)
C6 C1 C2 C3 0.7(16)
C1 C2 C3 C4 -0.9(17)
C2 C3 C4 C5 0.5(18)
C3 C4 C5 C6 0.2(18)
C4 C5 C6 C1 -0.4(15)
C4 C5 C6 C7 172.9(10)
C2 C1 C6 C5 -0.1(15)
C2 C1 C6 C7 -173.1(9)
C5 C6 C7 C8 50.5(13)
C1 C6 C7 C8 -136.6(10)
C5 C6 C7 Os1 145.1(8)
C1 C6 C7 Os1 -41.9(13)
C21 Os1 C7 C8 94.4(6)
C31 Os1 C7 C8 -132.5(8)
C30 Os1 C7 C8 -90.2(6)
C33 Os1 C7 C8 -143.6(6)
C29 Os1 C7 C8 -106.5(6)
C32 Os1 C7 C8 -163.4(5)
Ru1 Os1 C7 C8 40.5(5)
C21 Os1 C7 C6 -27.4(8)
C8 Os1 C7 C6 -121.8(10)
C31 Os1 C7 C6 105.7(10)
C30 Os1 C7 C6 148.1(8)
C33 Os1 C7 C6 94.6(9)
C29 Os1 C7 C6 131.8(9)
C32 Os1 C7 C6 74.8(9)
Ru1 Os1 C7 C6 -81.2(8)
C6 C7 C8 C9 -123.5(10)
Os1 C7 C8 C9 112.6(9)
C6 C7 C8 Os1 124.0(8)
C21 Os1 C8 C7 -87.4(6)
C31 Os1 C8 C7 124.3(9)
C30 Os1 C8 C7 112.2(6)
C33 Os1 C8 C7 42.6(7)
C29 Os1 C8 C7 77.6(6)
C32 Os1 C8 C7 37.6(13)
Ru1 Os1 C8 C7 -135.2(6)
C21 Os1 C8 C9 160.2(8)
C7 Os1 C8 C9 -112.4(9)
C31 Os1 C8 C9 11.9(14)
C30 Os1 C8 C9 -0.2(10)
C33 Os1 C8 C9 -69.8(10)
C29 Os1 C8 C9 -34.8(9)
C32 Os1 C8 C9 -74.8(15)
Ru1 Os1 C8 C9 112.4(9)
C7 C8 C9 C10 53.8(13)
Os1 C8 C9 C10 134.0(9)
C7 C8 C9 C14 -126.8(11)
Os1 C8 C9 C14 -46.6(12)
C14 C9 C10 C11 1.3(16)
C8 C9 C10 C11 -179.2(11)
C9 C10 C11 C12 -2(2)
C10 C11 C12 C13 1(2)
C11 C12 C13 C14 -0.3(18)
C12 C13 C14 C9 -0.1(17)
C10 C9 C14 C13 -0.5(14)
C8 C9 C14 C13 -179.9(10)
C20 C15 C16 C17 0.0(18)
C15 C16 C17 C18 0(2)
C16 C17 C18 C19 1(2)
C17 C18 C19 C20 -2(2)
C16 C15 C20 C19 -0.9(16)
C16 C15 C20 C21 177.8(10)
C18 C19 C20 C15 1.8(16)
C18 C19 C20 C21 -176.9(11)
C15 C20 C21 C22 68.1(13)
C19 C20 C21 C22 -113.3(11)
C15 C20 C21 Os1 -106.4(11)
C19 C20 C21 Os1 72.1(12)
C15 C20 C21 Ru1 150.1(9)
C19 C20 C21 Ru1 -31.3(14)
C7 Os1 C21 C20 135.8(9)
C8 Os1 C21 C20 175.2(9)
C31 Os1 C21 C20 -20.1(10)
C30 Os1 C21 C20 -37.4(13)
C33 Os1 C21 C20 47.4(11)
C29 Os1 C21 C20 40.6(18)
C32 Os1 C21 C20 14.8(10)
Ru1 Os1 C21 C20 -127.5(10)
C7 Os1 C21 C22 -38.3(9)
C8 Os1 C21 C22 1.0(9)
C31 Os1 C21 C22 165.8(8)
C30 Os1 C21 C22 148.5(9)
C33 Os1 C21 C22 -126.7(8)
C29 Os1 C21 C22 -133.5(12)
C32 Os1 C21 C22 -159.3(9)
Ru1 Os1 C21 C22 58.4(7)
C7 Os1 C21 Ru1 -96.7(4)
C8 Os1 C21 Ru1 -57.4(4)
C31 Os1 C21 Ru1 107.4(4)
C30 Os1 C21 Ru1 90.1(8)
C33 Os1 C21 Ru1 174.9(4)
C29 Os1 C21 Ru1 168.1(11)
C32 Os1 C21 Ru1 142.3(5)
C41 Ru1 C21 C20 -20.7(12)
C42 Ru1 C21 C20 24.1(12)
C43 Ru1 C21 C20 64.1(14)
C39 Ru1 C21 C20 -101.6(14)
C40 Ru1 C21 C20 -63.0(12)
C22 Ru1 C21 C20 -106.2(10)
Os1 Ru1 C21 C20 124.0(12)
C41 Ru1 C21 C22 85.5(6)
C42 Ru1 C21 C22 130.3(6)
C43 Ru1 C21 C22 170.3(9)
C39 Ru1 C21 C22 4.6(12)
C40 Ru1 C21 C22 43.2(7)
Os1 Ru1 C21 C22 -129.8(6)
C41 Ru1 C21 Os1 -144.7(5)
C42 Ru1 C21 Os1 -99.9(5)
C43 Ru1 C21 Os1 -59.9(10)
C39 Ru1 C21 Os1 134.4(9)
C40 Ru1 C21 Os1 173.0(4)
C22 Ru1 C21 Os1 129.8(6)
C20 C21 C22 C23 -4.3(15)
Os1 C21 C22 C23 170.3(8)
Ru1 C21 C22 C23 -125.9(10)
C20 C21 C22 Ru1 121.7(9)
Os1 C21 C22 Ru1 -63.8(7)
C41 Ru1 C22 C23 14.9(9)
C42 Ru1 C22 C23 35.0(11)
C43 Ru1 C22 C23 -46.9(14)
C39 Ru1 C22 C23 -53.9(9)
C40 Ru1 C22 C23 -23.0(8)
C21 Ru1 C22 C23 124.3(10)
Os1 Ru1 C22 C23 158.8(8)
C41 Ru1 C22 C21 -109.4(5)
C42 Ru1 C22 C21 -89.2(7)
C43 Ru1 C22 C21 -171.2(8)
C39 Ru1 C22 C21 -178.2(5)
C40 Ru1 C22 C21 -147.3(5)
Os1 Ru1 C22 C21 34.6(4)
C21 C22 C23 C28 37.6(16)
Ru1 C22 C23 C28 -59.5(13)
C21 C22 C23 C24 -143.5(11)
Ru1 C22 C23 C24 119.3(11)
C28 C23 C24 C25 -1(2)
C22 C23 C24 C25 179.8(12)
C23 C24 C25 C26 0(2)
C24 C25 C26 C27 1(2)
C25 C26 C27 C28 0(3)
C24 C23 C28 C27 1.9(17)
C22 C23 C28 C27 -179.2(12)
C26 C27 C28 C23 -1(2)
C21 Os1 C29 C30 -108.5(14)
C7 Os1 C29 C30 156.1(7)
C8 Os1 C29 C30 117.8(7)
C31 Os1 C29 C30 -39.2(7)
C33 Os1 C29 C30 -118.1(10)
C32 Os1 C29 C30 -79.4(8)
Ru1 Os1 C29 C30 53.9(9)
C21 Os1 C29 C33 9.6(17)
C7 Os1 C29 C33 -85.7(7)
C8 Os1 C29 C33 -124.0(7)
C31 Os1 C29 C33 78.9(8)
C30 Os1 C29 C33 118.1(10)
C32 Os1 C29 C33 38.8(8)
Ru1 Os1 C29 C33 172.0(5)
C21 Os1 C29 C34 130.7(15)
C7 Os1 C29 C34 35.3(13)
C8 Os1 C29 C34 -2.9(14)
C31 Os1 C29 C34 -160.0(14)
C30 Os1 C29 C34 -120.8(16)
C33 Os1 C29 C34 121.1(16)
C32 Os1 C29 C34 159.8(15)
Ru1 Os1 C29 C34 -66.9(15)
C33 C29 C30 C31 1.0(10)
C34 C29 C30 C31 -171.4(9)
Os1 C29 C30 C31 62.8(6)
C33 C29 C30 C35 167.5(10)
C34 C29 C30 C35 -4.9(16)
Os1 C29 C30 C35 -130.8(11)
C33 C29 C30 Os1 -61.7(7)
C34 C29 C30 Os1 125.8(9)
C21 Os1 C30 C29 143.1(8)
C7 Os1 C30 C29 -28.8(9)
C8 Os1 C30 C29 -73.2(8)
C31 Os1 C30 C29 116.1(11)
C33 Os1 C30 C29 37.5(7)
C32 Os1 C30 C29 80.4(8)
Ru1 Os1 C30 C29 -149.2(6)
C21 Os1 C30 C31 27.1(12)
C7 Os1 C30 C31 -144.9(7)
C8 Os1 C30 C31 170.8(7)
C33 Os1 C30 C31 -78.6(8)
C29 Os1 C30 C31 -116.1(11)
C32 Os1 C30 C31 -35.7(7)
Ru1 Os1 C30 C31 94.8(7)
C21 Os1 C30 C35 -91.7(14)
C7 Os1 C30 C35 96.4(14)
C8 Os1 C30 C35 52.0(14)
C31 Os1 C30 C35 -118.7(16)
C33 Os1 C30 C35 162.7(14)
C29 Os1 C30 C35 125.2(15)
C32 Os1 C30 C35 -154.4(15)
Ru1 Os1 C30 C35 -23.9(14)
C29 C30 C31 C32 0.7(11)
C35 C30 C31 C32 -166.4(10)
Os1 C30 C31 C32 64.8(8)
C29 C30 C31 C36 168.3(10)
C35 C30 C31 C36 1.3(16)
Os1 C30 C31 C36 -127.6(10)
C29 C30 C31 Os1 -64.1(7)
C35 C30 C31 Os1 128.8(10)
C21 Os1 C31 C32 78.6(7)
C7 Os1 C31 C32 -50.5(11)
C8 Os1 C31 C32 -135.4(8)
C30 Os1 C31 C32 -117.3(10)
C33 Os1 C31 C32 -37.8(6)
C29 Os1 C31 C32 -80.6(7)
Ru1 Os1 C31 C32 137.1(6)
C21 Os1 C31 C30 -164.2(7)
C7 Os1 C31 C30 66.8(12)
C8 Os1 C31 C30 -18.1(13)
C33 Os1 C31 C30 79.5(8)
C29 Os1 C31 C30 36.7(8)
C32 Os1 C31 C30 117.3(10)
Ru1 Os1 C31 C30 -105.6(7)
C21 Os1 C31 C36 -44.6(16)
C7 Os1 C31 C36 -173.7(13)
C8 Os1 C31 C36 101.5(15)
C30 Os1 C31 C36 119.5(18)
C33 Os1 C31 C36 -161.0(16)
C29 Os1 C31 C36 156.2(16)
C32 Os1 C31 C36 -123.2(17)
Ru1 Os1 C31 C36 14.0(16)
C30 C31 C32 C33 -2.0(11)
C36 C31 C32 C33 -169.5(10)
Os1 C31 C32 C33 60.9(7)
C30 C31 C32 C37 169.7(10)
C36 C31 C32 C37 2.2(19)
Os1 C31 C32 C37 -127.4(12)
C30 C31 C32 Os1 -63.0(6)
C36 C31 C32 Os1 129.6(12)
C21 Os1 C32 C31 -110.7(7)
C7 Os1 C32 C31 152.0(6)
C8 Os1 C32 C31 125.4(12)
C30 Os1 C32 C31 38.7(7)
C33 Os1 C32 C31 118.1(10)
C29 Os1 C32 C31 79.5(8)
Ru1 Os1 C32 C31 -64.3(8)
C21 Os1 C32 C33 131.2(8)
C7 Os1 C32 C33 33.9(9)
C8 Os1 C32 C33 7.3(16)
C31 Os1 C32 C33 -118.1(10)
C30 Os1 C32 C33 -79.4(8)
C29 Os1 C32 C33 -38.6(8)
Ru1 Os1 C32 C33 177.6(6)
C21 Os1 C32 C37 16.4(14)
C7 Os1 C32 C37 -80.9(13)
C8 Os1 C32 C37 -107.5(14)
C31 Os1 C32 C37 127.1(16)
C30 Os1 C32 C37 165.8(15)
C33 Os1 C32 C37 -114.8(17)
C29 Os1 C32 C37 -153.4(15)
Ru1 Os1 C32 C37 62.8(16)
C30 C29 C33 C32 -2.2(11)
C34 C29 C33 C32 170.1(9)
Os1 C29 C33 C32 -64.2(6)
C30 C29 C33 C38 -172.5(11)
C34 C29 C33 C38 -0.1(17)
Os1 C29 C33 C38 125.5(12)
C30 C29 C33 Os1 62.0(7)
C34 C29 C33 Os1 -125.6(10)
C31 C32 C33 C29 2.6(11)
C37 C32 C33 C29 -170.0(10)
Os1 C32 C33 C29 63.8(6)
C31 C32 C33 C38 172.9(11)
C37 C32 C33 C38 0.3(17)
Os1 C32 C33 C38 -125.9(12)
C31 C32 C33 Os1 -61.2(7)
C37 C32 C33 Os1 126.2(11)
C21 Os1 C33 C29 -176.0(7)
C7 Os1 C33 C29 93.8(7)
C8 Os1 C33 C29 68.4(9)
C31 Os1 C33 C29 -79.5(8)
C30 Os1 C33 C29 -35.8(7)
C32 Os1 C33 C29 -115.0(12)
Ru1 Os1 C33 C29 -131(3)
C21 Os1 C33 C32 -61.0(10)
C7 Os1 C33 C32 -151.2(8)
C8 Os1 C33 C32 -176.6(7)
C31 Os1 C33 C32 35.5(8)
C30 Os1 C33 C32 79.2(8)
C29 Os1 C33 C32 115.0(12)
Ru1 Os1 C33 C32 -16(4)
C21 Os1 C33 C38 61.8(12)
C7 Os1 C33 C38 -28.4(11)
C8 Os1 C33 C38 -53.9(12)
C31 Os1 C33 C38 158.2(12)
C30 Os1 C33 C38 -158.1(12)
C29 Os1 C33 C38 -122.2(13)
C32 Os1 C33 C38 122.8(14)
Ru1 Os1 C33 C38 107(3)
C41 Ru1 C39 C40 -37.2(8)
C42 Ru1 C39 C40 -82.0(8)
C43 Ru1 C39 C40 -119.4(10)
C22 Ru1 C39 C40 56.7(8)
C21 Ru1 C39 C40 53.4(13)
Os1 Ru1 C39 C40 167.7(6)
C41 Ru1 C39 C43 82.2(7)
C42 Ru1 C39 C43 37.4(6)
C40 Ru1 C39 C43 119.4(10)
C22 Ru1 C39 C43 176.1(5)
C21 Ru1 C39 C43 172.7(8)
Os1 Ru1 C39 C43 -73.0(8)
C41 Ru1 C39 C44 -159.1(15)
C42 Ru1 C39 C44 156.1(15)
C43 Ru1 C39 C44 118.7(15)
C40 Ru1 C39 C44 -121.9(18)
C22 Ru1 C39 C44 -65.2(14)
C21 Ru1 C39 C44 -68.5(17)
Os1 Ru1 C39 C44 45.8(17)
C43 C39 C40 C41 -3.0(12)
C44 C39 C40 C41 -179.6(12)
Ru1 C39 C40 C41 58.0(7)
C43 C39 C40 C45 175.1(12)
C44 C39 C40 C45 -1(2)
Ru1 C39 C40 C45 -123.9(13)
C43 C39 C40 Ru1 -61.0(7)
C44 C39 C40 Ru1 122.4(13)
C41 Ru1 C40 C39 118.6(12)
C42 Ru1 C40 C39 79.7(8)
C43 Ru1 C40 C39 36.8(7)
C22 Ru1 C40 C39 -134.2(8)
C21 Ru1 C40 C39 -159.6(7)
Os1 Ru1 C40 C39 -121.2(19)
C42 Ru1 C40 C41 -38.9(8)
C43 Ru1 C40 C41 -81.8(8)
C39 Ru1 C40 C41 -118.6(12)
C22 Ru1 C40 C41 107.2(8)
C21 Ru1 C40 C41 81.8(9)
Os1 Ru1 C40 C41 120(2)
C41 Ru1 C40 C45 -118.9(14)
C42 Ru1 C40 C45 -157.9(12)
C43 Ru1 C40 C45 159.2(13)
C39 Ru1 C40 C45 122.5(15)
C22 Ru1 C40 C45 -11.7(12)
C21 Ru1 C40 C45 -37.1(13)
Os1 Ru1 C40 C45 1(3)
C39 C40 C41 C42 2.9(12)
C45 C40 C41 C42 -175.2(12)
Ru1 C40 C41 C42 62.4(7)
C39 C40 C41 C46 170.7(11)
C45 C40 C41 C46 -7.4(19)
Ru1 C40 C41 C46 -129.8(12)
C39 C40 C41 Ru1 -59.5(8)
C45 C40 C41 Ru1 122.4(12)
C42 Ru1 C41 C40 117.5(10)
C43 Ru1 C41 C40 79.1(7)
C39 Ru1 C41 C40 36.6(8)
C22 Ru1 C41 C40 -81.1(8)
C21 Ru1 C41 C40 -121.3(8)
Os1 Ru1 C41 C40 -167.7(6)
C43 Ru1 C41 C42 -38.4(6)
C39 Ru1 C41 C42 -80.9(7)
C40 Ru1 C41 C42 -117.5(10)
C22 Ru1 C41 C42 161.4(6)
C21 Ru1 C41 C42 121.1(7)
Os1 Ru1 C41 C42 74.7(9)
C42 Ru1 C41 C46 -120.2(16)
C43 Ru1 C41 C46 -158.6(15)
C39 Ru1 C41 C46 159.0(16)
C40 Ru1 C41 C46 122.3(17)
C22 Ru1 C41 C46 41.3(14)
C21 Ru1 C41 C46 1.0(16)
Os1 Ru1 C41 C46 -45.4(18)
C40 C41 C42 C43 -1.7(13)
C46 C41 C42 C43 -169.4(10)
Ru1 C41 C42 C43 62.9(8)
C40 C41 C42 C47 170.4(11)
C46 C41 C42 C47 2.7(19)
Ru1 C41 C42 C47 -124.9(12)
C40 C41 C42 Ru1 -64.7(8)
C46 C41 C42 Ru1 127.6(11)
C41 Ru1 C42 C43 -115.6(9)
C39 Ru1 C42 C43 -36.9(6)
C40 Ru1 C42 C43 -78.5(6)
C22 Ru1 C42 C43 -146.4(6)
C21 Ru1 C42 C43 160.9(6)
Os1 Ru1 C42 C43 104.9(6)
C43 Ru1 C42 C41 115.6(9)
C39 Ru1 C42 C41 78.7(7)
C40 Ru1 C42 C41 37.0(6)
C22 Ru1 C42 C41 -30.8(9)
C21 Ru1 C42 C41 -83.5(7)
Os1 Ru1 C42 C41 -139.6(5)
C41 Ru1 C42 C47 121.2(14)
C43 Ru1 C42 C47 -123.3(14)
C39 Ru1 C42 C47 -160.2(13)
C40 Ru1 C42 C47 158.2(13)
C22 Ru1 C42 C47 90.3(13)
C21 Ru1 C42 C47 37.6(14)
Os1 Ru1 C42 C47 -18.4(13)
C40 C39 C43 C42 2.0(13)
C44 C39 C43 C42 178.6(12)
Ru1 C39 C43 C42 -60.1(8)
C40 C39 C43 C48 -167.0(10)
C44 C39 C43 C48 9.5(18)
Ru1 C39 C43 C48 130.8(11)
C40 C39 C43 Ru1 62.1(8)
C44 C39 C43 Ru1 -121.3(12)
C41 C42 C43 C39 -0.2(12)
C47 C42 C43 C39 -172.3(11)
Ru1 C42 C43 C39 61.1(8)
C41 C42 C43 C48 169.4(10)
C47 C42 C43 C48 -2.7(18)
Ru1 C42 C43 C48 -129.3(10)
C41 C42 C43 Ru1 -61.3(8)
C47 C42 C43 Ru1 126.6(12)
C41 Ru1 C43 C39 -78.7(7)
C42 Ru1 C43 C39 -118.5(8)
C40 Ru1 C43 C39 -36.2(6)
C22 Ru1 C43 C39 -9.7(12)
C21 Ru1 C43 C39 -172.2(8)
Os1 Ru1 C43 C39 140.2(5)
C41 Ru1 C43 C42 39.9(7)
C39 Ru1 C43 C42 118.5(8)
C40 Ru1 C43 C42 82.3(7)
C22 Ru1 C43 C42 108.9(10)
C21 Ru1 C43 C42 -53.6(12)
Os1 Ru1 C43 C42 -101.3(6)
C41 Ru1 C43 C48 157.0(14)
C42 Ru1 C43 C48 117.2(15)
C39 Ru1 C43 C48 -124.3(14)
C40 Ru1 C43 C48 -160.5(13)
C22 Ru1 C43 C48 -134.0(12)
C21 Ru1 C43 C48 63.5(17)
Os1 Ru1 C43 C48 15.9(13)
C39 C43 C48 C49 79.9(18)
C42 C43 C48 C49 -87.6(17)
Ru1 C43 C48 C49 179.6(12)
